data_4103063
loop_
_publ_author_name
'David Gau'
'Ricardo Rodriguez'
'Tsuyoshi Kato'
'Nathalie Saffon-Merceron'
'Antoine Baceiredo'

_publ_section_title
;
 Diastereoselective Synthesis of Bulky, Strongly Nucleophilic, and
 Configurationally Stable P-Stereogenic Tricyclic Phosphines
;
_journal_name_full 'Journal of the American Chemical Society'
_journal_page_first 12841
_journal_page_last 12843
_journal_paper_doi 10.1021/ja1054912
_journal_volume 132
_journal_year 2010
_chemical_compound_source 'synthesis as described'
_chemical_formula_moiety 'C47 H70 Cl N3 P Rh Si, C H2 Cl2'
_chemical_formula_sum 'C48 H72 Cl3 N3 P Rh Si'
_chemical_formula_weight 959.41
_chemical_name_systematic
;
 ?
;
_space_group_IT_number 2
_symmetry_cell_setting triclinic
_symmetry_Int_Tables_number 2
_symmetry_space_group_name_Hall '-P 1'
_symmetry_space_group_name_H-M 'P -1'
_atom_sites_solution_hydrogens geom
_atom_sites_solution_primary direct
_atom_sites_solution_secondary difmap
_cell_angle_alpha 108.789(1)
_cell_angle_beta 100.115(1)
_cell_angle_gamma 92.699(1)
_cell_formula_units_Z 2
_cell_length_a 10.2915(2)
_cell_length_b 14.4688(2)
_cell_length_c 17.2543(3)
_cell_measurement_reflns_used 5277
_cell_measurement_temperature 193(2)
_cell_measurement_theta_max 24.42
_cell_measurement_theta_min 2.16
_cell_measurement_wavelength 0.71073
_cell_volume 2379.69(7)
_computing_cell_refinement 'Bruker SMART'
_computing_data_collection 'Bruker SMART'
_computing_data_reduction 'Bruker SAINT'
_computing_molecular_graphics 'Ortep-3 for Windows (Farrugia, 1997)'
_computing_publication_material 'WinGX publication routines (Farrugia, 1999)'
_computing_structure_refinement 'SHELXL-97 (Sheldrick, 2008)'
_computing_structure_solution 'SIR92 (Giacovazzo et al, 1993)'
_diffrn_ambient_temperature 193(2)
_diffrn_measured_fraction_theta_full 0.997
_diffrn_measured_fraction_theta_max 0.997
_diffrn_measurement_device_type 'CCD area detector'
_diffrn_measurement_method 'phi and omega scans'
_diffrn_radiation_monochromator graphite
_diffrn_radiation_probe x-ray
_diffrn_radiation_source 'fine-focus sealed tube'
_diffrn_radiation_type MoK\a
_diffrn_radiation_wavelength 0.71073
_diffrn_reflns_av_R_equivalents 0.0564
_diffrn_reflns_av_unetI/netI 0.0718
_diffrn_reflns_limit_h_max 13
_diffrn_reflns_limit_h_min -13
_diffrn_reflns_limit_k_max 19
_diffrn_reflns_limit_k_min -19
_diffrn_reflns_limit_l_max 23
_diffrn_reflns_limit_l_min -23
_diffrn_reflns_number 34326
_diffrn_reflns_theta_full 28.94
_diffrn_reflns_theta_max 28.94
_diffrn_reflns_theta_min 2.02
_exptl_absorpt_coefficient_mu 0.622
_exptl_absorpt_correction_T_max 0.952
_exptl_absorpt_correction_T_min 0.901
_exptl_absorpt_correction_type multi-scan
_exptl_absorpt_process_details 'SADABS (Bruker-AXS)'
_exptl_crystal_colour yellow
_exptl_crystal_density_diffrn 1.339
_exptl_crystal_density_method 'not measured'
_exptl_crystal_description plate
_exptl_crystal_F_000 1012
_exptl_crystal_size_max 0.18
_exptl_crystal_size_mid 0.14
_exptl_crystal_size_min 0.06
_refine_diff_density_max 0.765
_refine_diff_density_min -0.521
_refine_diff_density_rms 0.081
_refine_ls_extinction_method none
_refine_ls_goodness_of_fit_ref 0.973
_refine_ls_hydrogen_treatment constr
_refine_ls_matrix_type full
_refine_ls_number_parameters 524
_refine_ls_number_reflns 12555
_refine_ls_number_restraints 0
_refine_ls_restrained_S_all 0.973
_refine_ls_R_factor_all 0.0752
_refine_ls_R_factor_gt 0.0451
_refine_ls_shift/su_max 0.006
_refine_ls_shift/su_mean 0
_refine_ls_structure_factor_coef Fsqd
_refine_ls_weighting_details 'calc w=1/[\s^2^(Fo^2^)+(0.0490P)^2^+0.0000P] where P=(Fo^2^+2Fc^2^)/3'
_refine_ls_weighting_scheme calc
_refine_ls_wR_factor_gt 0.0945
_refine_ls_wR_factor_ref 0.1067
_reflns_number_gt 8818
_reflns_number_total 12555
_reflns_threshold_expression >2/sigma(I)
_cod_data_source_file ja1054912_si_004.cif
_cod_data_source_block global
_cod_database_code 4103063

loop_
_symmetry_equiv_pos_as_xyz
'x, y, z'
'-x, -y, -z'

loop_
_atom_site_label
_atom_site_type_symbol
_atom_site_fract_x
_atom_site_fract_y
_atom_site_fract_z
_atom_site_U_iso_or_equiv
_atom_site_adp_type
_atom_site_occupancy
_atom_site_symmetry_multiplicity
_atom_site_calc_flag
_atom_site_refinement_flags
C1 C 0.0692(3) 0.5859(2) 0.66836(19) 0.0335(6) Uani 1 1 d .
H1 H -0.0288 0.57 0.6611 0.04 Uiso 1 1 calc R
C2 C 0.1388(3) 0.6043(2) 0.75052(18) 0.0322(6) Uani 1 1 d .
H2 H 0.0808 0.6006 0.7905 0.039 Uiso 1 1 calc R
C3 C 0.2666(3) 0.6728(2) 0.7911(2) 0.0410(7) Uani 1 1 d .
H3A H 0.3087 0.6592 0.8419 0.049 Uiso 1 1 calc R
H3B H 0.245 0.7415 0.8086 0.049 Uiso 1 1 calc R
C4 C 0.3662(3) 0.6617(2) 0.7327(2) 0.0445(8) Uani 1 1 d .
H4A H 0.3478 0.7054 0.6991 0.053 Uiso 1 1 calc R
H4B H 0.4574 0.6824 0.7666 0.053 Uiso 1 1 calc R
C5 C 0.3577(3) 0.5564(2) 0.6745(2) 0.0380(7) Uani 1 1 d .
H5 H 0.4417 0.5255 0.6824 0.046 Uiso 1 1 calc R
C6 C 0.2841(3) 0.5199(2) 0.5947(2) 0.0394(7) Uani 1 1 d .
H6 H 0.3252 0.468 0.5557 0.047 Uiso 1 1 calc R
C7 C 0.1940(3) 0.5753(3) 0.5519(2) 0.0461(8) Uani 1 1 d .
H7A H 0.1365 0.5281 0.501 0.055 Uiso 1 1 calc R
H7B H 0.2485 0.6201 0.5343 0.055 Uiso 1 1 calc R
C8 C 0.1064(3) 0.6351(2) 0.6084(2) 0.0427(8) Uani 1 1 d .
H8A H 0.1543 0.701 0.6409 0.051 Uiso 1 1 calc R
H8B H 0.0243 0.644 0.5731 0.051 Uiso 1 1 calc R
C9 C -0.1849(3) 0.4547(2) 0.71240(18) 0.0298(6) Uani 1 1 d .
H9 H -0.1426 0.4608 0.6661 0.036 Uiso 1 1 calc R
C10 C -0.2223(3) 0.5566(2) 0.7575(2) 0.0426(8) Uani 1 1 d .
H10A H -0.2731 0.5523 0.7994 0.064 Uiso 1 1 calc R
H10B H -0.2764 0.5806 0.7168 0.064 Uiso 1 1 calc R
H10C H -0.1414 0.6021 0.785 0.064 Uiso 1 1 calc R
C11 C -0.3119(3) 0.3834(2) 0.6714(2) 0.0392(7) Uani 1 1 d .
H11A H -0.2885 0.3181 0.6424 0.059 Uiso 1 1 calc R
H11B H -0.3677 0.407 0.6311 0.059 Uiso 1 1 calc R
H11C H -0.3606 0.3796 0.7144 0.059 Uiso 1 1 calc R
C12 C -0.1295(3) 0.40090(19) 0.83708(16) 0.0262(6) Uani 1 1 d .
H12A H -0.1926 0.448 0.8578 0.031 Uiso 1 1 calc R
H12B H -0.0519 0.4126 0.8833 0.031 Uiso 1 1 calc R
C13 C -0.1973(2) 0.2957(2) 0.81646(17) 0.0263(6) Uani 1 1 d .
H13A H -0.276 0.3005 0.8427 0.032 Uiso 1 1 calc R
H13B H -0.2296 0.2674 0.7552 0.032 Uiso 1 1 calc R
C14 C -0.1210(3) 0.2225(2) 0.92716(17) 0.0328(6) Uani 1 1 d .
H14 H -0.0673 0.1689 0.9342 0.039 Uiso 1 1 calc R
C15 C -0.0585(3) 0.3158(2) 0.99847(19) 0.0446(8) Uani 1 1 d .
H15A H 0.0316 0.333 0.9926 0.067 Uiso 1 1 calc R
H15B H -0.0548 0.3049 1.052 0.067 Uiso 1 1 calc R
H15C H -0.1122 0.3696 0.9968 0.067 Uiso 1 1 calc R
C16 C -0.2612(3) 0.1951(3) 0.9377(2) 0.0520(9) Uani 1 1 d .
H16A H -0.3121 0.2517 0.9432 0.078 Uiso 1 1 calc R
H16B H -0.2552 0.1765 0.9879 0.078 Uiso 1 1 calc R
H16C H -0.3058 0.1398 0.8886 0.078 Uiso 1 1 calc R
C17 C -0.0164(2) 0.24879(18) 0.65643(15) 0.0210(5) Uani 1 1 d .
C18 C -0.0483(2) 0.16895(18) 0.67641(15) 0.0196(5) Uani 1 1 d .
C19 C -0.0548(3) 0.2503(2) 0.56637(16) 0.0285(6) Uani 1 1 d .
H19A H -0.1491 0.2229 0.5443 0.034 Uiso 1 1 calc R
H19B H -0.0483 0.3196 0.5687 0.034 Uiso 1 1 calc R
C20 C 0.0274(3) 0.1941(2) 0.50382(17) 0.0371(7) Uani 1 1 d .
H20A H 0.1157 0.2303 0.5164 0.056 Uiso 1 1 calc R
H20B H -0.0174 0.1874 0.4469 0.056 Uiso 1 1 calc R
H20C H 0.0364 0.1288 0.5083 0.056 Uiso 1 1 calc R
C21 C -0.1237(2) 0.07643(19) 0.60800(16) 0.0245(5) Uani 1 1 d .
H21A H -0.1014 0.0732 0.5537 0.029 Uiso 1 1 calc R
H21B H -0.0952 0.0176 0.6207 0.029 Uiso 1 1 calc R
C22 C -0.2741(2) 0.0756(2) 0.60094(19) 0.0372(7) Uani 1 1 d .
H22A H -0.2965 0.079 0.6546 0.056 Uiso 1 1 calc R
H22B H -0.3189 0.015 0.5576 0.056 Uiso 1 1 calc R
H22C H -0.3032 0.1324 0.5861 0.056 Uiso 1 1 calc R
C23 C 0.1559(2) 0.36726(18) 0.82351(15) 0.0216(5) Uani 1 1 d .
C24 C 0.2434(3) 0.4630(2) 0.88107(17) 0.0290(6) Uani 1 1 d .
H24 H 0.2021 0.525 0.8844 0.035 Uiso 1 1 calc R
C25 C 0.2729(3) 0.4408(2) 0.96367(18) 0.0390(7) Uani 1 1 d .
H25A H 0.3425 0.4885 1.0069 0.047 Uiso 1 1 calc R
H25B H 0.1924 0.434 0.9864 0.047 Uiso 1 1 calc R
C26 C 0.3227(3) 0.3416(2) 0.92203(18) 0.0336(7) Uani 1 1 d .
H26 H 0.3502 0.3028 0.9596 0.04 Uiso 1 1 calc R
C27 C 0.2026(2) 0.29514(18) 0.85194(15) 0.0220(5) Uani 1 1 d .
C28 C 0.3835(3) 0.4609(2) 0.8597(2) 0.0387(7) Uani 1 1 d .
H28A H 0.3788 0.4514 0.7998 0.046 Uiso 1 1 calc R
H28B H 0.4417 0.522 0.8941 0.046 Uiso 1 1 calc R
C29 C 0.4323(3) 0.3715(2) 0.8815(2) 0.0432(8) Uani 1 1 d .
H29A H 0.441 0.3176 0.8306 0.052 Uiso 1 1 calc R
H29B H 0.519 0.3896 0.9211 0.052 Uiso 1 1 calc R
C30 C -0.0534(2) 0.02614(19) 0.77637(15) 0.0237(5) Uani 1 1 d .
C31 C -0.1860(3) -0.0028(2) 0.77373(18) 0.0307(6) Uani 1 1 d .
H31 H -0.2464 0.0455 0.7808 0.037 Uiso 1 1 calc R
C32 C -0.2335(3) -0.0985(2) 0.7614(2) 0.0389(7) Uani 1 1 d .
H32 H -0.325 -0.1147 0.7592 0.047 Uiso 1 1 calc R
C33 C -0.1489(3) -0.1700(2) 0.7523(2) 0.0415(8) Uani 1 1 d .
H33 H -0.1808 -0.2357 0.7444 0.05 Uiso 1 1 calc R
C34 C -0.0168(3) -0.1449(2) 0.7549(2) 0.0410(7) Uani 1 1 d .
H34 H 0.0425 -0.1939 0.7484 0.049 Uiso 1 1 calc R
C35 C 0.0306(3) -0.0485(2) 0.76684(18) 0.0319(6) Uani 1 1 d .
H35 H 0.1221 -0.033 0.7686 0.038 Uiso 1 1 calc R
C36 C 0.2561(2) 0.13070(19) 0.84375(16) 0.0243(5) Uani 1 1 d .
C37 C 0.3253(2) 0.0884(2) 0.78043(17) 0.0277(6) Uani 1 1 d .
C38 C 0.4084(3) 0.0173(2) 0.7897(2) 0.0405(8) Uani 1 1 d .
H38 H 0.4537 -0.0137 0.7464 0.049 Uiso 1 1 calc R
C39 C 0.4254(3) -0.0082(3) 0.8607(2) 0.0533(9) Uani 1 1 d .
H39 H 0.4801 -0.058 0.8654 0.064 Uiso 1 1 calc R
C40 C 0.3637(3) 0.0380(3) 0.9250(2) 0.0475(8) Uani 1 1 d .
H40 H 0.3794 0.0216 0.9747 0.057 Uiso 1 1 calc R
C41 C 0.2783(3) 0.1084(2) 0.91850(18) 0.0321(6) Uani 1 1 d .
C42 C 0.3079(3) 0.1125(2) 0.69990(18) 0.0306(6) Uani 1 1 d .
H42 H 0.2638 0.1742 0.7085 0.037 Uiso 1 1 calc R
C43 C 0.2204(3) 0.0312(3) 0.62796(19) 0.0438(8) Uani 1 1 d .
H43A H 0.2644 -0.029 0.6164 0.066 Uiso 1 1 calc R
H43B H 0.2053 0.0509 0.5781 0.066 Uiso 1 1 calc R
H43C H 0.1351 0.0193 0.6429 0.066 Uiso 1 1 calc R
C44 C 0.4422(3) 0.1296(3) 0.6762(2) 0.0481(9) Uani 1 1 d .
H44A H 0.5015 0.1788 0.7238 0.072 Uiso 1 1 calc R
H44B H 0.4283 0.153 0.6283 0.072 Uiso 1 1 calc R
H44C H 0.4824 0.0678 0.6614 0.072 Uiso 1 1 calc R
C45 C 0.2153(3) 0.1575(2) 0.99243(18) 0.0359(7) Uani 1 1 d .
H45 H 0.1613 0.2079 0.9788 0.043 Uiso 1 1 calc R
C46 C 0.1224(4) 0.0825(3) 1.0075(2) 0.0505(9) Uani 1 1 d .
H46A H 0.0592 0.0469 0.9555 0.076 Uiso 1 1 calc R
H46B H 0.0738 0.1166 1.0505 0.076 Uiso 1 1 calc R
H46C H 0.1745 0.036 1.0263 0.076 Uiso 1 1 calc R
C47 C 0.3194(3) 0.2097(3) 1.0731(2) 0.0485(8) Uani 1 1 d .
H47A H 0.3656 0.1606 1.0918 0.073 Uiso 1 1 calc R
H47B H 0.2749 0.2482 1.1167 0.073 Uiso 1 1 calc R
H47C H 0.3838 0.2535 1.062 0.073 Uiso 1 1 calc R
C48 C 0.3996(4) 0.2403(3) 0.4499(2) 0.0566(10) Uani 1 1 d .
H48A H 0.3152 0.1997 0.4178 0.068 Uiso 1 1 calc R
H48B H 0.3956 0.262 0.5099 0.068 Uiso 1 1 calc R
N1 N 0.15712(19) 0.19582(15) 0.82969(13) 0.0209(4) Uani 1 1 d .
N2 N -0.08420(19) 0.42319(15) 0.76827(13) 0.0222(4) Uani 1 1 d .
N3 N -0.1151(2) 0.22719(16) 0.84308(13) 0.0231(4) Uani 1 1 d .
Si1 Si -0.01268(6) 0.15817(5) 0.78431(4) 0.01931(14) Uani 1 1 d .
P1 P 0.04884(6) 0.37322(5) 0.73136(4) 0.02021(14) Uani 1 1 d .
Cl1 Cl 0.29757(7) 0.32661(5) 0.64353(5) 0.03687(17) Uani 1 1 d .
Cl2 Cl 0.41839(12) 0.34303(8) 0.41870(7) 0.0758(3) Uani 1 1 d .
Cl3 Cl 0.53254(12) 0.16952(9) 0.43318(8) 0.0823(4) Uani 1 1 d .
Rh1 Rh 0.17987(2) 0.465871(16) 0.675221(14) 0.02642(7) Uani 1 1 d .

loop_
_atom_site_aniso_label
_atom_site_aniso_U_11
_atom_site_aniso_U_22
_atom_site_aniso_U_33
_atom_site_aniso_U_23
_atom_site_aniso_U_13
_atom_site_aniso_U_12
C1 0.0354(15) 0.0282(16) 0.0405(17) 0.0156(13) 0.0085(13) 0.0061(12)
C2 0.0383(15) 0.0245(15) 0.0331(16) 0.0073(12) 0.0099(12) 0.0040(12)
C3 0.0509(19) 0.0279(17) 0.0402(18) 0.0084(14) 0.0053(15) 0.0001(13)
C4 0.0402(17) 0.0360(18) 0.053(2) 0.0130(16) 0.0033(15) -0.0070(14)
C5 0.0318(15) 0.0355(17) 0.0487(19) 0.0133(15) 0.0163(14) -0.0007(12)
C6 0.0449(18) 0.0355(18) 0.0437(19) 0.0140(15) 0.0242(15) 0.0011(13)
C7 0.060(2) 0.045(2) 0.0356(18) 0.0160(16) 0.0136(15) -0.0038(16)
C8 0.0516(19) 0.0368(18) 0.0449(19) 0.0231(16) 0.0062(15) 0.0027(14)
C9 0.0267(13) 0.0285(15) 0.0363(16) 0.0137(13) 0.0047(12) 0.0083(11)
C10 0.0383(16) 0.0339(18) 0.060(2) 0.0212(16) 0.0080(15) 0.0155(13)
C11 0.0269(14) 0.0415(19) 0.049(2) 0.0204(16) -0.0020(13) 0.0051(12)
C12 0.0287(13) 0.0239(14) 0.0277(14) 0.0069(11) 0.0113(11) 0.0120(10)
C13 0.0236(13) 0.0286(15) 0.0302(14) 0.0107(12) 0.0117(11) 0.0082(10)
C14 0.0407(16) 0.0346(17) 0.0274(15) 0.0112(13) 0.0141(12) 0.0116(12)
C15 0.061(2) 0.043(2) 0.0259(16) 0.0043(14) 0.0131(14) 0.0104(15)
C16 0.055(2) 0.064(3) 0.047(2) 0.0224(18) 0.0290(17) 0.0055(17)
C17 0.0195(11) 0.0229(13) 0.0185(12) 0.0034(10) 0.0044(9) 0.0062(9)
C18 0.0155(11) 0.0213(13) 0.0191(12) 0.0017(10) 0.0051(9) 0.0042(9)
C19 0.0393(15) 0.0237(14) 0.0201(13) 0.0064(11) 0.0017(11) 0.0027(11)
C20 0.0496(18) 0.0369(17) 0.0225(14) 0.0057(13) 0.0118(13) -0.0029(13)
C21 0.0239(12) 0.0261(14) 0.0184(12) 0.0020(11) 0.0026(10) -0.0006(10)
C22 0.0232(14) 0.0433(19) 0.0373(17) 0.0085(14) -0.0023(12) -0.0057(12)
C23 0.0198(12) 0.0206(13) 0.0195(12) 0.0013(10) 0.0019(9) 0.0022(9)
C24 0.0310(14) 0.0202(14) 0.0291(15) 0.0036(11) -0.0015(11) 0.0006(11)
C25 0.0449(17) 0.0333(17) 0.0234(15) -0.0025(13) -0.0078(13) -0.0046(13)
C26 0.0319(14) 0.0264(15) 0.0311(15) 0.0051(12) -0.0134(12) -0.0006(11)
C27 0.0202(12) 0.0205(13) 0.0188(12) 0.0003(10) -0.0008(9) 0.0002(9)
C28 0.0297(15) 0.0336(17) 0.0426(18) 0.0057(14) -0.0035(13) -0.0053(12)
C29 0.0252(14) 0.0347(18) 0.053(2) 0.0029(15) -0.0102(13) -0.0054(12)
C30 0.0291(13) 0.0208(13) 0.0192(13) 0.0057(10) 0.0020(10) 0.0026(10)
C31 0.0314(14) 0.0261(15) 0.0360(16) 0.0116(13) 0.0074(12) 0.0042(11)
C32 0.0352(16) 0.0335(17) 0.0473(19) 0.0142(15) 0.0079(14) -0.0056(13)
C33 0.0534(19) 0.0258(16) 0.0438(19) 0.0133(14) 0.0059(15) -0.0087(13)
C34 0.0509(19) 0.0281(17) 0.0434(19) 0.0110(14) 0.0073(15) 0.0125(14)
C35 0.0323(14) 0.0233(15) 0.0375(16) 0.0068(12) 0.0062(12) 0.0051(11)
C36 0.0197(12) 0.0209(13) 0.0278(14) 0.0056(11) -0.0023(10) 0.0040(10)
C37 0.0193(12) 0.0256(14) 0.0321(15) 0.0048(12) -0.0020(11) 0.0043(10)
C38 0.0352(16) 0.0384(18) 0.0412(18) 0.0048(15) 0.0028(13) 0.0195(13)
C39 0.056(2) 0.052(2) 0.052(2) 0.0192(18) 0.0010(17) 0.0353(17)
C40 0.058(2) 0.049(2) 0.0390(19) 0.0205(17) 0.0018(16) 0.0256(16)
C41 0.0332(15) 0.0282(15) 0.0305(15) 0.0068(12) -0.0003(12) 0.0089(11)
C42 0.0260(13) 0.0321(16) 0.0332(15) 0.0068(12) 0.0108(11) 0.0096(11)
C43 0.0351(16) 0.058(2) 0.0274(16) 0.0012(15) 0.0026(13) 0.0126(14)
C44 0.0362(17) 0.047(2) 0.067(2) 0.0177(18) 0.0254(16) 0.0123(14)
C45 0.0446(17) 0.0350(17) 0.0303(16) 0.0138(13) 0.0054(13) 0.0136(13)
C46 0.067(2) 0.051(2) 0.042(2) 0.0253(18) 0.0136(17) 0.0137(17)
C47 0.065(2) 0.048(2) 0.0292(17) 0.0125(15) -0.0010(15) 0.0135(17)
C48 0.069(2) 0.059(3) 0.048(2) 0.0183(19) 0.0254(19) 0.0108(19)
N1 0.0199(10) 0.0191(11) 0.0206(11) 0.0039(9) 0.0007(8) 0.0041(8)
N2 0.0225(10) 0.0212(11) 0.0239(11) 0.0073(9) 0.0063(9) 0.0079(8)
N3 0.0257(11) 0.0234(12) 0.0223(11) 0.0076(9) 0.0097(9) 0.0070(8)
Si1 0.0185(3) 0.0188(4) 0.0191(3) 0.0040(3) 0.0039(3) 0.0036(3)
P1 0.0196(3) 0.0190(3) 0.0204(3) 0.0045(3) 0.0032(2) 0.0043(2)
Cl1 0.0378(4) 0.0293(4) 0.0453(4) 0.0086(3) 0.0195(3) 0.0074(3)
Cl2 0.1047(9) 0.0627(7) 0.0761(8) 0.0331(6) 0.0376(6) 0.0240(6)
Cl3 0.0822(8) 0.0747(8) 0.0802(8) 0.0158(6) 0.0038(6) 0.0342(6)
Rh1 0.02866(12) 0.02253(12) 0.02769(12) 0.00643(9) 0.00875(8) 0.00201(8)

loop_
_atom_type_symbol
_atom_type_description
_atom_type_scat_dispersion_real
_atom_type_scat_dispersion_imag
_atom_type_scat_source
C C 0.0033 0.0016 'International Tables Vol C Tables 4.2.6.8 and 6.1.1.4'
H H 0 0 'International Tables Vol C Tables 4.2.6.8 and 6.1.1.4'
N N 0.0061 0.0033 'International Tables Vol C Tables 4.2.6.8 and 6.1.1.4'
Si Si 0.0817 0.0704 'International Tables Vol C Tables 4.2.6.8 and 6.1.1.4'
P P 0.1023 0.0942 'International Tables Vol C Tables 4.2.6.8 and 6.1.1.4'
Cl Cl 0.1484 0.1585 'International Tables Vol C Tables 4.2.6.8 and 6.1.1.4'
Rh Rh -1.1178 0.9187 'International Tables Vol C Tables 4.2.6.8 and 6.1.1.4'

loop_
_geom_angle_atom_site_label_1
_geom_angle_atom_site_label_2
_geom_angle_atom_site_label_3
_geom_angle
C2 C1 C8 125.2(3)
C2 C1 Rh1 69.65(16)
C8 C1 Rh1 114.2(2)
C2 C1 H1 113.4
C8 C1 H1 113.4
Rh1 C1 H1 113.4
C1 C2 C3 124.9(3)
C1 C2 Rh1 71.82(16)
C3 C2 Rh1 110.37(19)
C1 C2 H2 114
C3 C2 H2 114
Rh1 C2 H2 114
C2 C3 C4 112.9(3)
C2 C3 H3A 109
C4 C3 H3A 109
C2 C3 H3B 109
C4 C3 H3B 109
H3A C3 H3B 107.8
C5 C4 C3 111.5(2)
C5 C4 H4A 109.3
C3 C4 H4A 109.3
C5 C4 H4B 109.3
C3 C4 H4B 109.3
H4A C4 H4B 108
C6 C5 C4 125.1(3)
C6 C5 Rh1 71.70(16)
C4 C5 Rh1 112.28(19)
C6 C5 H5 113.5
C4 C5 H5 113.5
Rh1 C5 H5 113.5
C5 C6 C7 125.9(3)
C5 C6 Rh1 72.05(17)
C7 C6 Rh1 109.59(19)
C5 C6 H6 113.8
C7 C6 H6 113.8
Rh1 C6 H6 113.8
C6 C7 C8 112.4(3)
C6 C7 H7A 109.1
C8 C7 H7A 109.1
C6 C7 H7B 109.1
C8 C7 H7B 109.1
H7A C7 H7B 107.9
C1 C8 C7 112.3(3)
C1 C8 H8A 109.1
C7 C8 H8A 109.1
C1 C8 H8B 109.1
C7 C8 H8B 109.1
H8A C8 H8B 107.9
N2 C9 C10 111.2(2)
N2 C9 C11 115.6(2)
C10 C9 C11 109.2(2)
N2 C9 H9 106.8
C10 C9 H9 106.8
C11 C9 H9 106.8
C9 C10 H10A 109.5
C9 C10 H10B 109.5
H10A C10 H10B 109.5
C9 C10 H10C 109.5
H10A C10 H10C 109.5
H10B C10 H10C 109.5
C9 C11 H11A 109.5
C9 C11 H11B 109.5
H11A C11 H11B 109.5
C9 C11 H11C 109.5
H11A C11 H11C 109.5
H11B C11 H11C 109.5
N2 C12 C13 116.4(2)
N2 C12 H12A 108.2
C13 C12 H12A 108.2
N2 C12 H12B 108.2
C13 C12 H12B 108.2
H12A C12 H12B 107.3
N3 C13 C12 116.3(2)
N3 C13 H13A 108.2
C12 C13 H13A 108.2
N3 C13 H13B 108.2
C12 C13 H13B 108.2
H13A C13 H13B 107.4
N3 C14 C15 113.6(2)
N3 C14 C16 114.1(2)
C15 C14 C16 109.1(2)
N3 C14 H14 106.5
C15 C14 H14 106.5
C16 C14 H14 106.5
C14 C15 H15A 109.5
C14 C15 H15B 109.5
H15A C15 H15B 109.5
C14 C15 H15C 109.5
H15A C15 H15C 109.5
H15B C15 H15C 109.5
C14 C16 H16A 109.5
C14 C16 H16B 109.5
H16A C16 H16B 109.5
C14 C16 H16C 109.5
H16A C16 H16C 109.5
H16B C16 H16C 109.5
C18 C17 C19 121.8(2)
C18 C17 P1 126.07(19)
C19 C17 P1 111.26(18)
C17 C18 C21 119.5(2)
C17 C18 Si1 126.39(19)
C21 C18 Si1 114.06(18)
C20 C19 C17 116.7(2)
C20 C19 H19A 108.1
C17 C19 H19A 108.1
C20 C19 H19B 108.1
C17 C19 H19B 108.1
H19A C19 H19B 107.3
C19 C20 H20A 109.5
C19 C20 H20B 109.5
H20A C20 H20B 109.5
C19 C20 H20C 109.5
H20A C20 H20C 109.5
H20B C20 H20C 109.5
C22 C21 C18 111.7(2)
C22 C21 H21A 109.3
C18 C21 H21A 109.3
C22 C21 H21B 109.3
C18 C21 H21B 109.3
H21A C21 H21B 107.9
C21 C22 H22A 109.5
C21 C22 H22B 109.5
H22A C22 H22B 109.5
C21 C22 H22C 109.5
H22A C22 H22C 109.5
H22B C22 H22C 109.5
C27 C23 C24 105.4(2)
C27 C23 P1 136.5(2)
C24 C23 P1 116.88(19)
C25 C24 C23 100.3(2)
C25 C24 C28 100.2(2)
C23 C24 C28 108.9(2)
C25 C24 H24 115.2
C23 C24 H24 115.2
C28 C24 H24 115.2
C26 C25 C24 92.8(2)
C26 C25 H25A 113.1
C24 C25 H25A 113.1
C26 C25 H25B 113.1
C24 C25 H25B 113.1
H25A C25 H25B 110.5
C27 C26 C29 106.7(2)
C27 C26 C25 99.1(2)
C29 C26 C25 102.3(2)
C27 C26 H26 115.6
C29 C26 H26 115.6
C25 C26 H26 115.6
C23 C27 N1 131.8(2)
C23 C27 C26 107.5(2)
N1 C27 C26 120.7(2)
C29 C28 C24 102.1(2)
C29 C28 H28A 111.3
C24 C28 H28A 111.3
C29 C28 H28B 111.3
C24 C28 H28B 111.3
H28A C28 H28B 109.2
C26 C29 C28 103.5(2)
C26 C29 H29A 111.1
C28 C29 H29A 111.1
C26 C29 H29B 111.1
C28 C29 H29B 111.1
H29A C29 H29B 109
C31 C30 C35 115.5(2)
C31 C30 Si1 116.16(19)
C35 C30 Si1 128.2(2)
C32 C31 C30 123.1(3)
C32 C31 H31 118.4
C30 C31 H31 118.4
C33 C32 C31 120.1(3)
C33 C32 H32 120
C31 C32 H32 120
C32 C33 C34 118.9(3)
C32 C33 H33 120.5
C34 C33 H33 120.5
C33 C34 C35 120.8(3)
C33 C34 H34 119.6
C35 C34 H34 119.6
C34 C35 C30 121.5(3)
C34 C35 H35 119.2
C30 C35 H35 119.2
C37 C36 C41 120.7(2)
C37 C36 N1 118.6(2)
C41 C36 N1 120.7(2)
C38 C37 C36 118.6(3)
C38 C37 C42 118.7(3)
C36 C37 C42 122.6(2)
C39 C38 C37 120.8(3)
C39 C38 H38 119.6
C37 C38 H38 119.6
C38 C39 C40 120.3(3)
C38 C39 H39 119.8
C40 C39 H39 119.8
C39 C40 C41 121.2(3)
C39 C40 H40 119.4
C41 C40 H40 119.4
C40 C41 C36 118.2(3)
C40 C41 C45 118.3(3)
C36 C41 C45 123.5(2)
C43 C42 C37 111.2(3)
C43 C42 C44 109.0(2)
C37 C42 C44 111.7(2)
C43 C42 H42 108.3
C37 C42 H42 108.3
C44 C42 H42 108.3
C42 C43 H43A 109.5
C42 C43 H43B 109.5
H43A C43 H43B 109.5
C42 C43 H43C 109.5
H43A C43 H43C 109.5
H43B C43 H43C 109.5
C42 C44 H44A 109.5
C42 C44 H44B 109.5
H44A C44 H44B 109.5
C42 C44 H44C 109.5
H44A C44 H44C 109.5
H44B C44 H44C 109.5
C41 C45 C46 110.5(3)
C41 C45 C47 112.5(2)
C46 C45 C47 109.5(3)
C41 C45 H45 108.1
C46 C45 H45 108.1
C47 C45 H45 108.1
C45 C46 H46A 109.5
C45 C46 H46B 109.5
H46A C46 H46B 109.5
C45 C46 H46C 109.5
H46A C46 H46C 109.5
H46B C46 H46C 109.5
C45 C47 H47A 109.5
C45 C47 H47B 109.5
H47A C47 H47B 109.5
C45 C47 H47C 109.5
H47A C47 H47C 109.5
H47B C47 H47C 109.5
Cl2 C48 Cl3 110.8(2)
Cl2 C48 H48A 109.5
Cl3 C48 H48A 109.5
Cl2 C48 H48B 109.5
Cl3 C48 H48B 109.5
H48A C48 H48B 108.1
C27 N1 C36 116.72(19)
C27 N1 Si1 118.02(16)
C36 N1 Si1 125.23(17)
C12 N2 C9 116.0(2)
C12 N2 P1 120.83(16)
C9 N2 P1 118.79(17)
C13 N3 C14 115.7(2)
C13 N3 Si1 123.60(17)
C14 N3 Si1 120.62(17)
N3 Si1 N1 112.35(11)
N3 Si1 C18 108.88(10)
N1 Si1 C18 109.35(10)
N3 Si1 C30 107.20(11)
N1 Si1 C30 109.35(11)
C18 Si1 C30 109.66(11)
N2 P1 C23 103.10(11)
N2 P1 C17 105.86(10)
C23 P1 C17 111.55(12)
N2 P1 Rh1 117.67(8)
C23 P1 Rh1 105.39(8)
C17 P1 Rh1 112.90(8)
C2 Rh1 C1 38.53(11)
C2 Rh1 C6 96.88(12)
C1 Rh1 C6 80.17(11)
C2 Rh1 C5 80.99(11)
C1 Rh1 C5 87.50(12)
C6 Rh1 C5 36.26(12)
C2 Rh1 Cl1 155.15(8)
C1 Rh1 Cl1 164.31(8)
C6 Rh1 Cl1 88.05(9)
C5 Rh1 Cl1 89.09(8)
C2 Rh1 P1 95.01(8)
C1 Rh1 P1 104.69(8)
C6 Rh1 P1 165.70(9)
C5 Rh1 P1 155.13(9)
Cl1 Rh1 P1 84.46(2)

loop_
_geom_bond_atom_site_label_1
_geom_bond_atom_site_label_2
_geom_bond_distance
C1 C2 1.406(4)
C1 C8 1.521(4)
C1 Rh1 2.144(3)
C1 H1 1
C2 C3 1.520(4)
C2 Rh1 2.116(3)
C2 H2 1
C3 C4 1.539(4)
C3 H3A 0.99
C3 H3B 0.99
C4 C5 1.519(4)
C4 H4A 0.99
C4 H4B 0.99
C5 C6 1.370(4)
C5 Rh1 2.204(3)
C5 H5 1
C6 C7 1.503(5)
C6 Rh1 2.200(3)
C6 H6 1
C7 C8 1.534(4)
C7 H7A 0.99
C7 H7B 0.99
C8 H8A 0.99
C8 H8B 0.99
C9 N2 1.479(3)
C9 C10 1.532(4)
C9 C11 1.533(4)
C9 H9 1
C10 H10A 0.98
C10 H10B 0.98
C10 H10C 0.98
C11 H11A 0.98
C11 H11B 0.98
C11 H11C 0.98
C12 N2 1.469(3)
C12 C13 1.547(4)
C12 H12A 0.99
C12 H12B 0.99
C13 N3 1.465(3)
C13 H13A 0.99
C13 H13B 0.99
C14 N3 1.486(3)
C14 C15 1.523(4)
C14 C16 1.535(4)
C14 H14 1
C15 H15A 0.98
C15 H15B 0.98
C15 H15C 0.98
C16 H16A 0.98
C16 H16B 0.98
C16 H16C 0.98
C17 C18 1.350(3)
C17 C19 1.542(3)
C17 P1 1.856(3)
C18 C21 1.533(3)
C18 Si1 1.891(3)
C19 C20 1.537(4)
C19 H19A 0.99
C19 H19B 0.99
C20 H20A 0.98
C20 H20B 0.98
C20 H20C 0.98
C21 C22 1.530(3)
C21 H21A 0.99
C21 H21B 0.99
C22 H22A 0.98
C22 H22B 0.98
C22 H22C 0.98
C23 C27 1.362(4)
C23 C24 1.549(3)
C23 P1 1.798(3)
C24 C25 1.542(4)
C24 C28 1.549(4)
C24 H24 1
C25 C26 1.541(4)
C25 H25A 0.99
C25 H25B 0.99
C26 C27 1.522(3)
C26 C29 1.541(4)
C26 H26 1
C27 N1 1.396(3)
C28 C29 1.541(4)
C28 H28A 0.99
C28 H28B 0.99
C29 H29A 0.99
C29 H29B 0.99
C30 C31 1.397(4)
C30 C35 1.402(4)
C30 Si1 1.892(3)
C31 C32 1.382(4)
C31 H31 0.95
C32 C33 1.372(4)
C32 H32 0.95
C33 C34 1.380(4)
C33 H33 0.95
C34 C35 1.393(4)
C34 H34 0.95
C35 H35 0.95
C36 C37 1.400(4)
C36 C41 1.411(4)
C36 N1 1.461(3)
C37 C38 1.398(4)
C37 C42 1.522(4)
C38 C39 1.375(5)
C38 H38 0.95
C39 C40 1.375(5)
C39 H39 0.95
C40 C41 1.394(4)
C40 H40 0.95
C41 C45 1.517(4)
C42 C43 1.517(4)
C42 C44 1.540(4)
C42 H42 1
C43 H43A 0.98
C43 H43B 0.98
C43 H43C 0.98
C44 H44A 0.98
C44 H44B 0.98
C44 H44C 0.98
C45 C46 1.527(4)
C45 C47 1.542(4)
C45 H45 1
C46 H46A 0.98
C46 H46B 0.98
C46 H46C 0.98
C47 H47A 0.98
C47 H47B 0.98
C47 H47C 0.98
C48 Cl2 1.750(4)
C48 Cl3 1.756(4)
C48 H48A 0.99
C48 H48B 0.99
N1 Si1 1.766(2)
N2 P1 1.705(2)
N3 Si1 1.720(2)
P1 Rh1 2.3830(7)
Cl1 Rh1 2.3621(7)
